data_4123056
loop_
_publ_author_name
'Blackburn, Anthea K.'
'Sue, Andrew C.-H.'
'Shveyd, Alexander K.'
'Cao, Dennis'
'Tayi, Alok'
'Narayanan, Ashwin'
'Rolczynski, Brian S.'
'Szarko, Jodi M.'
'Bozdemir, Ozgur A.'
'Wakabayashi, Rie'
'Lehrman, Jessica A.'
'Kahr, Bart'
'Chen, Lin X.'
'Nassar, Majed S.'
'Stupp, Samuel I.'
'Stoddart, J. Fraser'

_publ_section_title
;
 Lock-Arm Supramolecular Ordering: A Molecular Construction Set for
 Cocrystallizing Organic Charge Transfer Complexes.
;
_journal_name_full 'Journal of the American Chemical Society'
_journal_page_first 141124065827003
_journal_paper_doi 10.1021/ja509442t
_journal_year 2014
_chemical_formula_moiety 'C18 H20 N2 O8, 0.5(C10 H8 O2)'
_chemical_formula_sum 'C23 H24 N2 O9'
_chemical_formula_weight 472.44
_chemical_name_systematic
;
 ? 
;
_space_group_crystal_system triclinic
_space_group_IT_number 2
_space_group_name_Hall '-P 1'
_space_group_name_H-M_alt 'P -1'
_symmetry_space_group_name_Hall '-P 1'
_symmetry_space_group_name_H-M 'P -1'
_atom_sites_solution_hydrogens geom
_atom_sites_solution_primary direct
_atom_sites_solution_secondary difmap
_audit_creation_date 2014-09-02
_audit_creation_method
;
Olex2 1.2
(compiled 2014.08.28 svn.r2986 for OlexSys, GUI svn.r4866)
;
_cell_angle_alpha 70.8800(10)
_cell_angle_beta 81.5540(10)
_cell_angle_gamma 83.1560(10)
_cell_formula_units_Z 2
_cell_length_a 6.78680(10)
_cell_length_b 10.8904(2)
_cell_length_c 15.7778(2)
_cell_measurement_reflns_used 5106
_cell_measurement_temperature 100(2)
_cell_measurement_theta_max 29.99
_cell_measurement_theta_min 2.75
_cell_volume 1086.72(3)
_computing_cell_refinement 'SAINT V7.23A (Bruker, 2005)'
_computing_data_collection 'APEX2 V2.1-4 (Bruker, 2007)'
_computing_data_reduction 'Bruker SAINT'
_computing_molecular_graphics 'Olex2 (Dolomanov et al., 2009)'
_computing_publication_material 'Olex2 (Dolomanov et al., 2009)'
_computing_structure_refinement 'SHELXL-97 (Sheldrick, 1997)'
_computing_structure_solution 'SHELXS-97 (Sheldrick, 1990)'
_diffrn_ambient_temperature 100(2)
_diffrn_detector_area_resol_mean 8
_diffrn_measured_fraction_theta_full 0.981
_diffrn_measured_fraction_theta_max 0.981
_diffrn_measurement_device_type 'Bruker SMART APEX CCD area detector'
_diffrn_measurement_method '\w and \f scans'
_diffrn_radiation_monochromator graphite
_diffrn_radiation_type MoK\a
_diffrn_radiation_wavelength 0.71073
_diffrn_reflns_av_R_equivalents 0.0468
_diffrn_reflns_av_unetI/netI 0.0641
_diffrn_reflns_limit_h_max 9
_diffrn_reflns_limit_h_min -9
_diffrn_reflns_limit_k_max 15
_diffrn_reflns_limit_k_min -14
_diffrn_reflns_limit_l_max 22
_diffrn_reflns_limit_l_min -22
_diffrn_reflns_number 16643
_diffrn_reflns_theta_full 29.99
_diffrn_reflns_theta_max 29.99
_diffrn_reflns_theta_min 1.98
_diffrn_source 'sealed tube'
_exptl_absorpt_coefficient_mu 0.112
_exptl_absorpt_correction_T_max 0.7460
_exptl_absorpt_correction_T_min 0.6713
_exptl_absorpt_correction_type multi-scan
_exptl_absorpt_process_details 'SADABS (Bruker)'
_exptl_crystal_colour orange
_exptl_crystal_density_diffrn 1.444
_exptl_crystal_density_method 'not measured'
_exptl_crystal_description plate
_exptl_crystal_F_000 496
_exptl_crystal_size_max 0.37
_exptl_crystal_size_mid 0.27
_exptl_crystal_size_min 0.04
_refine_diff_density_max 0.407
_refine_diff_density_min -0.317
_refine_diff_density_rms 0.068
_refine_ls_extinction_method none
_refine_ls_goodness_of_fit_ref 1.045
_refine_ls_hydrogen_treatment mixed
_refine_ls_matrix_type full
_refine_ls_number_parameters 319
_refine_ls_number_reflns 6216
_refine_ls_number_restraints 0
_refine_ls_restrained_S_all 1.045
_refine_ls_R_factor_all 0.0925
_refine_ls_R_factor_gt 0.0542
_refine_ls_shift/su_max 0.000
_refine_ls_shift/su_mean 0.000
_refine_ls_structure_factor_coef Fsqd
_refine_ls_weighting_details 'calc w=1/[\s^2^(Fo^2^)+(0.0531P)^2^+0.5751P] where P=(Fo^2^+2Fc^2^)/3'
_refine_ls_weighting_scheme calc
_refine_ls_wR_factor_gt 0.1219
_refine_ls_wR_factor_ref 0.1414
_reflns_number_gt 4136
_reflns_number_total 6216
_reflns_threshold_expression >2sigma(I)
_cod_data_source_file ja509442t_si_001.cif
_cod_data_source_block n0478_cs
_cod_database_code 4123056
_olex2_refinement_description
;
1. Others
 Fixed Uiso: H2(0.02) H6A(0.024) H6B(0.024) H7A(0.026) H7B(0.026) H8A(0.035)
 H8B(0.035) H9A(0.043) H9B(0.043) H10(0.019) H13A(0.024) H13B(0.024)
 H14A(0.026) H14B(0.026) H16A(0.025) H16B(0.025) H17A(0.029) H17B(0.029)
 H19(0.024) H22(0.022) H23(0.024)
 Fixed X: H2(0.9854) H6A(1.2578) H6B(1.2223) H7A(1.0388) H7B(0.9066)
 H8A(0.621) H8B(0.7701) H9A(0.4796) H9B(0.5426) H10(0.1939) H13A(0.3699)
 H13B(0.1579) H14A(0.6746) H14B(0.6572) H16A(0.2856) H16B(0.3295) H17A(0.9967)
 H17B(0.9387) H19(0.6158) H22(0.5071) H23(0.4217)
 Fixed Y: H2(0.2687) H6A(0.3552) H6B(0.5077) H7A(0.3734) H7B(0.3366)
 H8A(0.4459) H8B(0.4846) H9A(0.633) H9B(0.671) H10(0.9011) H13A(1.1435)
 H13B(1.0892) H14A(1.0801) H14B(0.9924) H16A(0.8747) H16B(0.9615) H17A(1.0098)
 H17B(0.9208) H19(0.6051) H22(0.7281) H23(0.6192)
 Fixed Z: H2(0.5718) H6A(0.2194) H6B(0.1678) H7A(0.1164) H7B(0.2132)
 H8A(0.1296) H8B(0.0377) H9A(0.0306) H9B(0.1121) H10(0.5682) H13A(0.1601)
 H13B(0.2066) H14A(0.1134) H14B(0.0509) H16A(0.2211) H16B(0.1177) H17A(0.0778)
 H17B(0.1798) H19(0.2678) H22(0.5285) H23(0.681)
;
_olex2_submission_special_instructions 'No special instructions were received'

loop_
_space_group_symop_id
_space_group_symop_operation_xyz
1 'x, y, z'
2 '-x, -y, -z'

loop_
_atom_site_label
_atom_site_type_symbol
_atom_site_fract_x
_atom_site_fract_y
_atom_site_fract_z
_atom_site_U_iso_or_equiv
_atom_site_adp_type
_atom_site_occupancy
_atom_site_symmetry_multiplicity
_atom_site_calc_flag
_atom_site_refinement_flags
C1 C 1.0286(3) 0.41704(18) 0.45043(12) 0.0152(4) Uani 1 1 d .
C2 C 0.9916(3) 0.35993(19) 0.54338(12) 0.0166(4) Uani 1 1 d .
H2 H 0.9854 0.2687 0.5718 0.020 Uiso 1 1 calc R
C3 C 1.0703(3) 0.35282(19) 0.37870(12) 0.0164(4) Uani 1 1 d .
C4 C 1.0792(3) 0.5753(2) 0.30957(13) 0.0175(4) Uani 1 1 d .
C5 C 1.0355(3) 0.55024(19) 0.40912(12) 0.0159(4) Uani 1 1 d .
C6 C 1.1574(3) 0.4307(2) 0.21040(13) 0.0202(4) Uani 1 1 d .
H6A H 1.2578 0.3552 0.2194 0.024 Uiso 1 1 calc R
H6B H 1.2223 0.5077 0.1678 0.024 Uiso 1 1 calc R
C7 C 0.9864(3) 0.4044(2) 0.16838(13) 0.0219(4) Uani 1 1 d .
H7A H 1.0388 0.3734 0.1164 0.026 Uiso 1 1 calc R
H7B H 0.9066 0.3366 0.2132 0.026 Uiso 1 1 calc R
C8 C 0.7110(3) 0.5123(2) 0.09034(15) 0.0292(5) Uani 1 1 d .
H8A H 0.6210 0.4459 0.1296 0.035 Uiso 1 1 calc R
H8B H 0.7701 0.4846 0.0377 0.035 Uiso 1 1 calc R
C9 C 0.5951(4) 0.6425(3) 0.05907(16) 0.0355(6) Uani 1 1 d .
H9A H 0.4796 0.6330 0.0306 0.043 Uiso 1 1 calc R
H9B H 0.5426 0.6710 0.1121 0.043 Uiso 1 1 calc R
N1 N 1.0960(2) 0.45411(16) 0.29670(10) 0.0164(3) Uani 1 1 d .
O1 O 0.8651(2) 0.52380(15) 0.13917(10) 0.0255(3) Uani 1 1 d .
O2 O 0.7122(3) 0.73968(18) -0.00351(11) 0.0367(4) Uani 1 1 d .
H2O H 0.787(5) 0.759(4) 0.028(3) 0.072(12) Uiso 1 1 d .
O3 O 1.0982(2) 0.67881(14) 0.25014(9) 0.0220(3) Uani 1 1 d .
O4 O 1.0848(2) 0.23910(14) 0.38502(9) 0.0205(3) Uani 1 1 d .
C10 C 0.3154(3) 0.94001(18) 0.54119(12) 0.0161(4) Uani 1 1 d .
H10 H 0.1939 0.9011 0.5682 0.019 Uiso 1 1 calc R
C11 C 0.3631(3) 0.98991(18) 0.44849(12) 0.0155(4) Uani 1 1 d .
C12 C 0.2488(3) 0.98945(19) 0.37472(12) 0.0163(4) Uani 1 1 d .
C13 C 0.3042(3) 1.0693(2) 0.20560(13) 0.0199(4) Uani 1 1 d .
H13A H 0.3699 1.1435 0.1601 0.024 Uiso 1 1 calc R
H13B H 0.1579 1.0892 0.2066 0.024 Uiso 1 1 calc R
C14 C 0.6946(3) 0.9904(2) 0.10972(13) 0.0213(4) Uani 1 1 d .
H14A H 0.6746 1.0801 0.1134 0.026 Uiso 1 1 calc R
H14B H 0.6572 0.9924 0.0509 0.026 Uiso 1 1 calc R
C15 C 0.5375(3) 1.09488(19) 0.30862(13) 0.0177(4) Uani 1 1 d .
C16 C 0.3637(3) 0.9461(2) 0.17938(13) 0.0205(4) Uani 1 1 d .
H16A H 0.2856 0.8747 0.2211 0.025 Uiso 1 1 calc R
H16B H 0.3295 0.9615 0.1177 0.025 Uiso 1 1 calc R
C17 C 0.9102(3) 0.9410(2) 0.11668(14) 0.0241(4) Uani 1 1 d .
H17A H 0.9967 1.0098 0.0778 0.029 Uiso 1 1 calc R
H17B H 0.9387 0.9208 0.1798 0.029 Uiso 1 1 calc R
C18 C 0.4595(3) 0.95154(18) 0.59118(12) 0.0161(4) Uani 1 1 d .
N2 N 0.3622(2) 1.05310(16) 0.29411(10) 0.0170(3) Uani 1 1 d .
O5 O 0.9556(2) 0.82622(16) 0.08958(10) 0.0280(4) Uani 1 1 d .
H5O H 1.007(4) 0.759(3) 0.138(2) 0.049(8) Uiso 1 1 d .
O6 O 0.5716(2) 0.90641(14) 0.18179(9) 0.0201(3) Uani 1 1 d .
O7 O 0.6554(2) 1.15766(15) 0.25081(9) 0.0253(3) Uani 1 1 d .
O8 O 0.0924(2) 0.94440(14) 0.37899(9) 0.0201(3) Uani 1 1 d .
C19 C 0.5831(3) 0.5619(2) 0.33041(13) 0.0202(4) Uani 1 1 d .
H19 H 0.6158 0.6051 0.2678 0.024 Uiso 1 1 calc R
C20 C 0.5587(3) 0.6316(2) 0.39040(13) 0.0180(4) Uani 1 1 d .
C21 C 0.5114(3) 0.56791(19) 0.48505(13) 0.0166(4) Uani 1 1 d .
C22 C 0.4888(3) 0.6375(2) 0.54831(13) 0.0186(4) Uani 1 1 d .
H22 H 0.5071 0.7281 0.5285 0.022 Uiso 1 1 calc R
C23 C 0.4399(3) 0.5723(2) 0.63886(13) 0.0196(4) Uani 1 1 d .
H23 H 0.4217 0.6192 0.6810 0.024 Uiso 1 1 calc R
O9 O 0.5792(2) 0.76191(14) 0.36484(10) 0.0229(3) Uani 1 1 d .
H9O H 0.613(4) 0.803(3) 0.302(2) 0.055(9) Uiso 1 1 d .

loop_
_atom_site_aniso_label
_atom_site_aniso_U_11
_atom_site_aniso_U_22
_atom_site_aniso_U_33
_atom_site_aniso_U_23
_atom_site_aniso_U_13
_atom_site_aniso_U_12
C1 0.0108(8) 0.0156(9) 0.0197(9) -0.0059(7) -0.0031(7) -0.0002(7)
C2 0.0142(9) 0.0140(9) 0.0207(9) -0.0039(7) -0.0043(7) 0.0001(7)
C3 0.0106(8) 0.0177(10) 0.0202(9) -0.0051(7) -0.0016(7) -0.0006(7)
C4 0.0133(9) 0.0194(10) 0.0205(9) -0.0067(8) -0.0038(7) -0.0006(7)
C5 0.0110(8) 0.0184(10) 0.0182(9) -0.0047(7) -0.0043(7) -0.0001(7)
C6 0.0186(9) 0.0218(11) 0.0203(9) -0.0086(8) 0.0022(7) -0.0020(8)
C7 0.0245(10) 0.0235(11) 0.0191(9) -0.0091(8) 0.0012(8) -0.0053(8)
C8 0.0269(11) 0.0391(14) 0.0228(10) -0.0073(9) -0.0046(8) -0.0128(10)
C9 0.0266(12) 0.0524(17) 0.0265(11) -0.0080(11) -0.0098(9) -0.0030(11)
N1 0.0157(8) 0.0157(8) 0.0180(7) -0.0054(6) -0.0021(6) -0.0017(6)
O1 0.0246(8) 0.0316(9) 0.0228(7) -0.0107(6) -0.0068(6) -0.0004(6)
O2 0.0441(10) 0.0384(11) 0.0242(8) -0.0016(7) -0.0103(7) -0.0063(8)
O3 0.0279(8) 0.0172(7) 0.0193(7) -0.0018(6) -0.0051(6) -0.0038(6)
O4 0.0209(7) 0.0168(7) 0.0245(7) -0.0081(6) -0.0022(5) -0.0001(6)
C10 0.0145(9) 0.0149(9) 0.0192(9) -0.0069(7) 0.0008(7) -0.0013(7)
C11 0.0151(9) 0.0133(9) 0.0192(9) -0.0074(7) -0.0019(7) 0.0006(7)
C12 0.0157(9) 0.0141(9) 0.0190(9) -0.0066(7) -0.0008(7) 0.0016(7)
C13 0.0212(10) 0.0218(10) 0.0164(9) -0.0043(8) -0.0054(7) -0.0010(8)
C14 0.0210(10) 0.0240(11) 0.0175(9) -0.0051(8) -0.0002(7) -0.0026(8)
C15 0.0200(9) 0.0150(9) 0.0183(9) -0.0064(7) -0.0004(7) -0.0012(7)
C16 0.0183(9) 0.0257(11) 0.0193(9) -0.0083(8) -0.0031(7) -0.0048(8)
C17 0.0229(10) 0.0285(12) 0.0200(10) -0.0059(8) -0.0035(8) -0.0019(9)
C18 0.0171(9) 0.0142(9) 0.0173(9) -0.0066(7) -0.0001(7) -0.0003(7)
N2 0.0168(8) 0.0184(8) 0.0162(7) -0.0056(6) -0.0019(6) -0.0028(6)
O5 0.0317(9) 0.0276(9) 0.0228(7) -0.0072(7) -0.0042(6) 0.0041(7)
O6 0.0176(7) 0.0228(8) 0.0181(6) -0.0045(6) -0.0005(5) -0.0026(6)
O7 0.0280(8) 0.0293(9) 0.0186(7) -0.0055(6) 0.0009(6) -0.0125(6)
O8 0.0162(7) 0.0208(7) 0.0249(7) -0.0091(6) -0.0028(5) -0.0018(6)
C19 0.0155(9) 0.0275(11) 0.0167(9) -0.0066(8) -0.0024(7) 0.0014(8)
C20 0.0133(9) 0.0193(10) 0.0206(9) -0.0051(8) -0.0039(7) 0.0006(7)
C21 0.0121(8) 0.0187(10) 0.0199(9) -0.0071(7) -0.0049(7) 0.0024(7)
C22 0.0158(9) 0.0184(10) 0.0224(9) -0.0077(8) -0.0049(7) 0.0020(7)
C23 0.0154(9) 0.0255(11) 0.0210(9) -0.0115(8) -0.0052(7) 0.0028(8)
O9 0.0276(8) 0.0181(8) 0.0212(7) -0.0043(6) -0.0022(6) -0.0005(6)

loop_
_atom_type_symbol
_atom_type_description
_atom_type_scat_dispersion_real
_atom_type_scat_dispersion_imag
_atom_type_scat_source
C C 0.0033 0.0016 'International Tables Vol C Tables 4.2.6.8 and 6.1.1.4'
H H 0.0000 0.0000 'International Tables Vol C Tables 4.2.6.8 and 6.1.1.4'
N N 0.0061 0.0033 'International Tables Vol C Tables 4.2.6.8 and 6.1.1.4'
O O 0.0106 0.0060 'International Tables Vol C Tables 4.2.6.8 and 6.1.1.4'

loop_
_geom_angle_atom_site_label_1
_geom_angle_atom_site_label_2
_geom_angle_atom_site_label_3
_geom_angle
_geom_angle_site_symmetry_1
_geom_angle_site_symmetry_3
C2 C1 C3 128.76(17) . .
C5 C1 C2 123.15(17) . .
C5 C1 C3 108.09(16) . .
C1 C2 H2 123.3 . .
C1 C2 C5 113.41(17) . 2_766
C5 C2 H2 123.3 2_766 .
N1 C3 C1 105.79(16) . .
O4 C3 C1 130.06(18) . .
O4 C3 N1 124.14(17) . .
N1 C4 C5 106.08(16) . .
O3 C4 C5 128.52(18) . .
O3 C4 N1 125.40(17) . .
C1 C5 C2 123.43(17) . 2_766
C1 C5 C4 108.11(16) . .
C2 C5 C4 128.45(18) 2_766 .
H6A C6 H6B 107.7 . .
C7 C6 H6A 108.8 . .
C7 C6 H6B 108.8 . .
N1 C6 H6A 108.8 . .
N1 C6 H6B 108.8 . .
N1 C6 C7 113.68(16) . .
C6 C7 H7A 110.2 . .
C6 C7 H7B 110.2 . .
H7A C7 H7B 108.5 . .
O1 C7 C6 107.64(17) . .
O1 C7 H7A 110.2 . .
O1 C7 H7B 110.2 . .
H8A C8 H8B 108.3 . .
C9 C8 H8A 110.0 . .
C9 C8 H8B 110.0 . .
O1 C8 H8A 110.0 . .
O1 C8 H8B 110.0 . .
O1 C8 C9 108.68(19) . .
C8 C9 H9A 109.0 . .
C8 C9 H9B 109.0 . .
H9A C9 H9B 107.8 . .
O2 C9 C8 112.76(19) . .
O2 C9 H9A 109.0 . .
O2 C9 H9B 109.0 . .
C3 N1 C6 122.69(16) . .
C4 N1 C3 111.92(15) . .
C4 N1 C6 124.98(17) . .
C8 O1 C7 111.83(17) . .
C9 O2 H2O 105(3) . .
C11 C10 H10 122.8 . .
C18 C10 H10 122.8 . .
C18 C10 C11 114.43(17) . .
C10 C11 C12 129.13(18) . .
C10 C11 C18 122.82(17) . 2_676
C18 C11 C12 108.03(16) 2_676 .
N2 C12 C11 105.80(16) . .
O8 C12 C11 129.90(18) . .
O8 C12 N2 124.30(17) . .
H13A C13 H13B 108.1 . .
C16 C13 H13A 109.5 . .
C16 C13 H13B 109.5 . .
N2 C13 H13A 109.5 . .
N2 C13 H13B 109.5 . .
N2 C13 C16 110.72(16) . .
H14A C14 H14B 108.3 . .
C17 C14 H14A 109.8 . .
C17 C14 H14B 109.8 . .
O6 C14 H14A 109.8 . .
O6 C14 H14B 109.8 . .
O6 C14 C17 109.34(16) . .
N2 C15 C18 105.55(16) . 2_676
O7 C15 C18 128.86(18) . 2_676
O7 C15 N2 125.57(17) . .
C13 C16 H16A 109.0 . .
C13 C16 H16B 109.0 . .
H16A C16 H16B 107.8 . .
O6 C16 C13 112.90(16) . .
O6 C16 H16A 109.0 . .
O6 C16 H16B 109.0 . .
C14 C17 H17A 109.4 . .
C14 C17 H17B 109.4 . .
H17A C17 H17B 108.0 . .
O5 C17 C14 111.25(17) . .
O5 C17 H17A 109.4 . .
O5 C17 H17B 109.4 . .
C10 C18 C11 122.75(17) . 2_676
C10 C18 C15 129.20(18) . 2_676
C11 C18 C15 108.04(16) 2_676 2_676
C12 N2 C13 122.91(17) . .
C12 N2 C15 112.44(15) . .
C15 N2 C13 124.62(16) . .
C17 O5 H5O 108.6(18) . .
C16 O6 C14 112.80(15) . .
C20 C19 H19 119.8 . .
C20 C19 C23 120.38(18) . 2_666
C23 C19 H19 119.8 2_666 .
C19 C20 C21 120.54(19) . .
O9 C20 C19 123.20(18) . .
O9 C20 C21 116.25(17) . .
C21 C21 C20 118.3(2) 2_666 .
C21 C21 C22 120.2(2) 2_666 .
C22 C21 C20 121.49(18) . .
C21 C22 H22 120.3 . .
C23 C22 C21 119.43(19) . .
C23 C22 H22 120.3 . .
C19 C23 H23 119.4 2_666 .
C22 C23 C19 121.12(18) . 2_666
C22 C23 H23 119.4 . .
C20 O9 H9O 115.5(19) . .

loop_
_geom_bond_atom_site_label_1
_geom_bond_atom_site_label_2
_geom_bond_distance
_geom_bond_site_symmetry_2
C1 C2 1.390(3) .
C1 C3 1.492(3) .
C1 C5 1.385(3) .
C2 H2 0.9500 .
C2 C5 1.396(3) 2_766
C3 N1 1.402(2) .
C3 O4 1.203(2) .
C4 C5 1.494(3) .
C4 N1 1.389(2) .
C4 O3 1.213(2) .
C5 C2 1.396(3) 2_766
C6 H6A 0.9900 .
C6 H6B 0.9900 .
C6 C7 1.516(3) .
C6 N1 1.459(2) .
C7 H7A 0.9900 .
C7 H7B 0.9900 .
C7 O1 1.430(3) .
C8 H8A 0.9900 .
C8 H8B 0.9900 .
C8 C9 1.504(4) .
C8 O1 1.427(2) .
C9 H9A 0.9900 .
C9 H9B 0.9900 .
C9 O2 1.418(3) .
O2 H2O 0.85(4) .
C10 H10 0.9500 .
C10 C11 1.386(3) .
C10 C18 1.384(3) .
C11 C12 1.492(3) .
C11 C18 1.396(3) 2_676
C12 N2 1.397(2) .
C12 O8 1.206(2) .
C13 H13A 0.9900 .
C13 H13B 0.9900 .
C13 C16 1.523(3) .
C13 N2 1.456(2) .
C14 H14A 0.9900 .
C14 H14B 0.9900 .
C14 C17 1.504(3) .
C14 O6 1.431(2) .
C15 C18 1.496(3) 2_676
C15 N2 1.397(3) .
C15 O7 1.203(2) .
C16 H16A 0.9900 .
C16 H16B 0.9900 .
C16 O6 1.428(2) .
C17 H17A 0.9900 .
C17 H17B 0.9900 .
C17 O5 1.435(3) .
C18 C11 1.396(3) 2_676
C18 C15 1.496(3) 2_676
O5 H5O 0.94(3) .
C19 H19 0.9500 .
C19 C20 1.376(3) .
C19 C23 1.401(3) 2_666
C20 C21 1.431(3) .
C20 O9 1.361(2) .
C21 C21 1.418(4) 2_666
C21 C22 1.420(3) .
C22 H22 0.9500 .
C22 C23 1.381(3) .
C23 C19 1.401(3) 2_666
C23 H23 0.9500 .
O9 H9O 0.95(3) .

loop_
_geom_torsion_atom_site_label_1
_geom_torsion_atom_site_label_2
_geom_torsion_atom_site_label_3
_geom_torsion_atom_site_label_4
_geom_torsion
_geom_torsion_site_symmetry_1
_geom_torsion_site_symmetry_4
C1 C3 N1 C4 1.3(2) . .
C1 C3 N1 C6 174.31(16) . .
C2 C1 C3 N1 179.79(18) . .
C2 C1 C3 O4 -1.6(3) . .
C2 C1 C5 C2 0.8(3) . 2_766
C2 C1 C5 C4 179.75(17) . .
C3 C1 C2 C5 178.11(17) . 2_766
C3 C1 C5 C2 -178.25(16) . 2_766
C3 C1 C5 C4 0.7(2) . .
C5 C1 C2 C5 -0.7(3) . 2_766
C5 C1 C3 N1 -1.23(19) . .
C5 C1 C3 O4 177.42(19) . .
C5 C4 N1 C3 -0.9(2) . .
C5 C4 N1 C6 -173.71(16) . .
C6 C7 O1 C8 174.08(16) . .
C7 C6 N1 C3 83.2(2) . .
C7 C6 N1 C4 -104.8(2) . .
C9 C8 O1 C7 -177.93(17) . .
N1 C4 C5 C1 0.1(2) . .
N1 C4 C5 C2 178.98(17) . 2_766
N1 C6 C7 O1 70.2(2) . .
O1 C8 C9 O2 64.5(2) . .
O3 C4 C5 C1 -179.58(19) . .
O3 C4 C5 C2 -0.7(3) . 2_766
O3 C4 N1 C3 178.77(18) . .
O3 C4 N1 C6 6.0(3) . .
O4 C3 N1 C4 -177.42(18) . .
O4 C3 N1 C6 -4.4(3) . .
C10 C11 C12 N2 179.48(18) . .
C10 C11 C12 O8 -1.2(3) . .
C11 C10 C18 C11 0.8(3) . 2_676
C11 C10 C18 C15 -177.66(18) . 2_676
C11 C12 N2 C13 177.96(16) . .
C11 C12 N2 C15 -0.2(2) . .
C13 C16 O6 C14 -71.7(2) . .
C16 C13 N2 C12 -81.4(2) . .
C16 C13 N2 C15 96.5(2) . .
C17 C14 O6 C16 -179.39(16) . .
C18 C10 C11 C12 177.22(18) . .
C18 C10 C11 C18 -0.8(3) . 2_676
C18 C11 C12 N2 -2.27(19) 2_676 .
C18 C11 C12 O8 177.05(19) 2_676 .
C18 C15 N2 C12 2.4(2) 2_676 .
C18 C15 N2 C13 -175.71(16) 2_676 .
N2 C13 C16 O6 -55.6(2) . .
O6 C14 C17 O5 73.8(2) . .
O7 C15 N2 C12 -176.02(18) . .
O7 C15 N2 C13 5.8(3) . .
O8 C12 N2 C13 -1.4(3) . .
O8 C12 N2 C15 -179.59(17) . .
C19 C20 C21 C21 -0.6(3) . 2_666
C19 C20 C21 C22 178.95(17) . .
C20 C21 C22 C23 178.99(17) . .
C21 C21 C22 C23 -1.5(3) 2_666 .
C21 C22 C23 C19 1.5(3) . 2_666
C23 C19 C20 C21 0.6(3) 2_666 .
C23 C19 C20 O9 179.97(17) 2_666 .
O9 C20 C21 C21 -179.99(19) . 2_666
O9 C20 C21 C22 -0.5(3) . .
